data_7012273
loop_
_publ_author_name
'Adams, Harry'
'Clunas, Scott'
'Fenton, David E.'
'Spey, Sharon E.'

_publ_section_title
;
 Dinuclear nickel(ii) complexes of reduced asymmetric compartmental
 ligandsIn memoriam Noel McAuliffe (1941--2002).
;
_journal_issue 4
_journal_name_full 'Dalton Transactions'
_journal_page_first 625
_journal_paper_doi 10.1039/b209437c
_journal_year 2003
_chemical_formula_sum 'C68 H88 B2 N6 Ni2 O7'
_chemical_formula_weight 1240.48
_chemical_name_systematic
; 
? 
;
_space_group_IT_number 2
_symmetry_cell_setting triclinic
_symmetry_space_group_name_Hall '-P 1'
_symmetry_space_group_name_H-M 'P -1'
_atom_sites_solution_hydrogens geom
_atom_sites_solution_primary direct
_atom_sites_solution_secondary difmap
_audit_creation_method SHELXL-97
_cell_angle_alpha 79.907(7)
_cell_angle_beta 75.858(7)
_cell_angle_gamma 78.937(6)
_cell_formula_units_Z 2
_cell_length_a 11.728(4)
_cell_length_b 14.200(5)
_cell_length_c 21.057(7)
_cell_measurement_reflns_used 42
_cell_measurement_temperature 150(2)
_cell_volume 3307(2)
_computing_cell_refinement 'Bruker SMART'
_computing_data_collection 'Bruker SMART'
_computing_data_reduction 'Bruker SHELXTL'
_computing_molecular_graphics 'Bruker SHELXTL'
_computing_publication_material 'Bruker SHELXTL'
_computing_structure_refinement 'SHELXL-97 (Sheldrick, 1997)'
_computing_structure_solution 'SHELXS-97 (Sheldrick, 1990)'
_diffrn_ambient_temperature 150(2)
_diffrn_measured_fraction_theta_full 0.880
_diffrn_measured_fraction_theta_max 0.880
_diffrn_measurement_device_type 'CCD area detector'
_diffrn_measurement_method 'phi and omega scans'
_diffrn_radiation_monochromator graphite
_diffrn_radiation_source 'fine-focus sealed tube'
_diffrn_radiation_type MoK\a
_diffrn_radiation_wavelength 0.71073
_diffrn_reflns_av_R_equivalents 0.0678
_diffrn_reflns_av_sigmaI/netI 0.2628
_diffrn_reflns_limit_h_max 14
_diffrn_reflns_limit_h_min -15
_diffrn_reflns_limit_k_max 17
_diffrn_reflns_limit_k_min -18
_diffrn_reflns_limit_l_max 19
_diffrn_reflns_limit_l_min -28
_diffrn_reflns_number 18809
_diffrn_reflns_theta_full 28.34
_diffrn_reflns_theta_max 28.34
_diffrn_reflns_theta_min 1.47
_exptl_absorpt_coefficient_mu 0.625
_exptl_absorpt_correction_T_max 0.9459
_exptl_absorpt_correction_T_min 0.7792
_exptl_absorpt_correction_type empirical
_exptl_absorpt_process_details SADABS
_exptl_crystal_colour prism
_exptl_crystal_density_diffrn 1.246
_exptl_crystal_density_method 'not measured'
_exptl_crystal_description green
_exptl_crystal_F_000 1320
_exptl_crystal_size_max 0.42
_exptl_crystal_size_mid 0.42
_exptl_crystal_size_min 0.09
_refine_diff_density_max 1.055
_refine_diff_density_min -1.053
_refine_diff_density_rms 0.111
_refine_ls_extinction_method none
_refine_ls_goodness_of_fit_ref 0.910
_refine_ls_hydrogen_treatment mixed
_refine_ls_matrix_type full
_refine_ls_number_parameters 766
_refine_ls_number_reflns 14525
_refine_ls_number_restraints 480
_refine_ls_restrained_S_all 0.906
_refine_ls_R_factor_all 0.2458
_refine_ls_R_factor_gt 0.0955
_refine_ls_shift/su_max 0.000
_refine_ls_shift/su_mean 0.000
_refine_ls_structure_factor_coef Fsqd
_refine_ls_weighting_details 'calc w=1/[\s^2^(Fo^2^)+(0.1438P)^2^+0.0000P] where P=(Fo^2^+2Fc^2^)/3'
_refine_ls_weighting_scheme calc
_refine_ls_wR_factor_gt 0.2402
_refine_ls_wR_factor_ref 0.3084
_reflns_number_gt 4937
_reflns_number_total 14525
_reflns_threshold_expression >2sigma(I)
_cod_data_source_file b209437c.txt
_cod_data_source_block ifn291m
_cod_depositor_comments
;
The following automatic conversions were performed:
'_symmetry_cell_setting' value 'Triclinic' changed to 'triclinic'
according to '/home/saulius/struct/CIF-dictionaries/cif_core.dic'
dictionary named 'cif_core.dic' version 2.4.1 from 2010-06-29.

Automatic conversion script
Id: cif_fix_enum 1527 2010-12-29 10:47:43Z saulius 
;
_cod_original_cell_volume 3306.8(19)
_cod_original_sg_symbol_H-M P-1
_cod_database_code 7012273

loop_
_symmetry_equiv_pos_as_xyz
'x, y, z'
'-x, -y, -z'

loop_
_atom_site_label
_atom_site_type_symbol
_atom_site_fract_x
_atom_site_fract_y
_atom_site_fract_z
_atom_site_U_iso_or_equiv
_atom_site_adp_type
_atom_site_occupancy
_atom_site_symmetry_multiplicity
_atom_site_calc_flag
_atom_site_refinement_flags
_atom_site_disorder_assembly
_atom_site_disorder_group
Ni1 Ni 0.06109(9) 0.37088(7) 0.22433(5) 0.0354(3) Uani 1 1 d . . .
Ni2 Ni 0.13845(11) 0.15308(8) 0.22530(6) 0.0532(4) Uani 1 1 d . . .
B1 B -0.2522(8) 0.6841(7) 0.3845(4) 0.035(2) Uani 1 1 d . . .
B2 B -0.2976(7) 0.2153(6) 0.0385(4) 0.0234(18) Uani 1 1 d . . .
N1 N 0.2797(7) 0.0597(5) 0.2580(4) 0.0494(19) Uani 1 1 d . . .
N2 N 0.1632(6) 0.0663(4) 0.1522(3) 0.0391(17) Uani 1 1 d . . .
N3 N 0.1176(5) 0.4680(5) 0.2668(3) 0.0359(16) Uani 1 1 d . . .
H3A H 0.0554 0.5189 0.2751 0.043 Uiso 1 1 calc R . .
N4 N 0.1777(5) 0.4206(4) 0.1367(3) 0.0276(14) Uani 1 1 d . . .
N5 N -0.1634(6) 0.3840(6) 0.1547(4) 0.063(2) Uani 1 1 d . . .
H5A H -0.1160 0.3309 0.1661 0.075 Uiso 1 1 calc R . .
H5B H -0.2196 0.3809 0.1344 0.075 Uiso 1 1 calc R . .
N6 N -0.2202(6) 0.5478(6) 0.1475(4) 0.056(2) Uani 1 1 d . . .
H6B H -0.2106 0.6049 0.1543 0.068 Uiso 1 1 calc R . .
H6C H -0.2759 0.5433 0.1272 0.068 Uiso 1 1 calc R . .
O1 O 0.1727(5) 0.2603(4) 0.2613(3) 0.0399(14) Uani 1 1 d . . .
O2 O 0.0346(4) 0.2577(3) 0.1854(2) 0.0295(12) Uani 1 1 d . . .
H2B H -0.0147 0.2564 0.1560 0.035 Uiso 1 1 calc R . .
O3 O -0.0708(5) 0.4744(4) 0.1969(3) 0.0452(15) Uani 1 1 d . . .
O4 O -0.0023(7) 0.1066(5) 0.2939(4) 0.094(3) Uani 1 1 d . . .
H7D H -0.0791 0.1390 0.2936 0.113 Uiso 1 1 d R . .
H7E H 0.0101 0.0531 0.3253 0.113 Uiso 1 1 d R . .
O5 O -0.0738(7) 0.3357(7) 0.3106(4) 0.104(3) Uani 1 1 d . . .
H5AA H -0.1485 0.3780 0.3197 0.124 Uiso 1 1 d R . .
H5AB H -0.0588 0.2774 0.3402 0.124 Uiso 1 1 d R . .
C1 C 0.4532(8) 0.2754(6) 0.3478(4) 0.0472(12) Uani 1 1 d U . .
C2 C 0.3525(8) 0.3475(6) 0.3522(4) 0.0451(12) Uani 1 1 d U . .
H2A H 0.3479 0.4000 0.3756 0.054 Uiso 1 1 calc R . .
C3 C 0.2593(8) 0.3441(6) 0.3230(4) 0.0427(11) Uani 1 1 d U . .
C4 C 0.2615(8) 0.2654(6) 0.2889(4) 0.0427(12) Uani 1 1 d U . .
C5 C 0.3653(8) 0.1958(6) 0.2823(4) 0.0444(12) Uani 1 1 d U . .
C6 C 0.4555(8) 0.2019(6) 0.3119(4) 0.0463(12) Uani 1 1 d U . .
H6A H 0.5235 0.1529 0.3074 0.056 Uiso 1 1 calc R . .
C7 C 0.5545(8) 0.2822(7) 0.3796(5) 0.060(2) Uani 1 1 d U . .
H7A H 0.6173 0.2264 0.3718 0.091 Uiso 1 1 calc R . .
H7B H 0.5243 0.2826 0.4273 0.091 Uiso 1 1 calc R . .
H7C H 0.5869 0.3421 0.3602 0.091 Uiso 1 1 calc R . .
C8 C 0.3808(8) 0.1150(6) 0.2409(4) 0.0463(15) Uani 1 1 d U . .
H8A H 0.3916 0.1432 0.1938 0.056 Uiso 1 1 calc R . .
H8B H 0.4543 0.0696 0.2463 0.056 Uiso 1 1 calc R . .
C9 C 0.2483(10) 0.0239(7) 0.3291(5) 0.070(3) Uani 1 1 d U . .
H9A H 0.1813 -0.0129 0.3368 0.084 Uiso 1 1 calc R . .
H9B H 0.2195 0.0804 0.3535 0.084 Uiso 1 1 calc R . .
C10 C 0.3478(10) -0.0402(7) 0.3579(5) 0.078(3) Uani 1 1 d U . .
H10A H 0.3183 -0.0599 0.4052 0.118 Uiso 1 1 calc R . .
H10B H 0.4140 -0.0043 0.3518 0.118 Uiso 1 1 calc R . .
H10C H 0.3755 -0.0979 0.3353 0.118 Uiso 1 1 calc R . .
C11 C 0.3069(9) -0.0204(7) 0.2183(5) 0.060(2) Uani 1 1 d U . .
H11A H 0.3918 -0.0488 0.2143 0.072 Uiso 1 1 calc R . .
H11B H 0.2588 -0.0713 0.2417 0.072 Uiso 1 1 calc R . .
C12 C 0.2832(9) 0.0091(7) 0.1522(5) 0.063(2) Uani 1 1 d U . .
H12A H 0.2910 -0.0495 0.1310 0.076 Uiso 1 1 calc R . .
H12B H 0.3439 0.0482 0.1253 0.076 Uiso 1 1 calc R . .
C13 C 0.1690(11) 0.1189(7) 0.0846(5) 0.076(3) Uani 1 1 d . . .
H13A H 0.1805 0.0724 0.0534 0.114 Uiso 1 1 calc R . .
H13B H 0.2358 0.1555 0.0725 0.114 Uiso 1 1 calc R . .
H13C H 0.0946 0.1636 0.0831 0.114 Uiso 1 1 calc R . .
C14 C 0.0738(9) 0.0008(7) 0.1677(5) 0.069(3) Uani 1 1 d . . .
H14A H 0.0882 -0.0389 0.1320 0.104 Uiso 1 1 calc R . .
H14B H -0.0060 0.0391 0.1721 0.104 Uiso 1 1 calc R . .
H14C H 0.0798 -0.0414 0.2093 0.104 Uiso 1 1 calc R . .
C15 C 0.1510(8) 0.4244(6) 0.3310(4) 0.0418(15) Uani 1 1 d U . .
H15A H 0.0824 0.3974 0.3611 0.050 Uiso 1 1 calc R . .
H15B H 0.1686 0.4759 0.3517 0.050 Uiso 1 1 calc R . .
C16 C 0.2170(6) 0.5071(5) 0.2181(4) 0.0307(14) Uani 1 1 d U . .
H16A H 0.2926 0.4631 0.2208 0.037 Uiso 1 1 calc R . .
H16B H 0.2240 0.5712 0.2279 0.037 Uiso 1 1 calc R . .
C17 C 0.1944(7) 0.5168(5) 0.1500(4) 0.0303(14) Uani 1 1 d U . .
H17A H 0.1222 0.5649 0.1463 0.036 Uiso 1 1 calc R . .
H17B H 0.2626 0.5399 0.1169 0.036 Uiso 1 1 calc R . .
C18 C 0.2923(6) 0.3555(5) 0.1238(4) 0.0314(18) Uani 1 1 d . . .
H18A H 0.3431 0.3817 0.0828 0.047 Uiso 1 1 calc R . .
H18B H 0.2782 0.2913 0.1194 0.047 Uiso 1 1 calc R . .
H18C H 0.3317 0.3500 0.1606 0.047 Uiso 1 1 calc R . .
C19 C 0.1291(7) 0.4329(6) 0.0771(4) 0.037(2) Uani 1 1 d . . .
H19A H 0.1877 0.4559 0.0384 0.056 Uiso 1 1 calc R . .
H19B H 0.0559 0.4803 0.0819 0.056 Uiso 1 1 calc R . .
H19C H 0.1115 0.3707 0.0712 0.056 Uiso 1 1 calc R . .
C20 C -0.1502(7) 0.4678(7) 0.1680(4) 0.043(2) Uani 1 1 d . . .
C21 C -0.3078(7) 0.1128(5) 0.0894(4) 0.0330(12) Uani 1 1 d U . .
C22 C -0.3668(7) 0.0406(5) 0.0820(4) 0.0364(12) Uani 1 1 d U . .
H22A H -0.4037 0.0498 0.0455 0.044 Uiso 1 1 calc R . .
C23 C -0.3739(7) -0.0447(5) 0.1261(4) 0.0412(13) Uani 1 1 d U . .
H23A H -0.4151 -0.0923 0.1195 0.049 Uiso 1 1 calc R . .
C24 C -0.3206(7) -0.0594(6) 0.1795(4) 0.0431(13) Uani 1 1 d U . .
H24A H -0.3278 -0.1164 0.2105 0.052 Uiso 1 1 calc R . .
C25 C -0.2577(7) 0.0072(5) 0.1880(4) 0.0407(12) Uani 1 1 d U . .
H25A H -0.2180 -0.0039 0.2236 0.049 Uiso 1 1 calc R . .
C26 C -0.2530(7) 0.0926(5) 0.1430(4) 0.0369(12) Uani 1 1 d U . .
H26A H -0.2101 0.1392 0.1494 0.044 Uiso 1 1 calc R . .
C27 C -0.3750(6) 0.2265(5) -0.0194(4) 0.0278(11) Uani 1 1 d U . .
C28 C -0.3261(7) 0.2428(5) -0.0868(3) 0.0274(11) Uani 1 1 d U . .
H28A H -0.2428 0.2432 -0.1015 0.033 Uiso 1 1 calc R . .
C29 C -0.3967(6) 0.2587(5) -0.1331(4) 0.0301(11) Uani 1 1 d U . .
H29A H -0.3605 0.2687 -0.1788 0.036 Uiso 1 1 calc R . .
C30 C -0.5183(7) 0.2603(5) -0.1141(4) 0.0309(11) Uani 1 1 d U . .
H30A H -0.5660 0.2724 -0.1461 0.037 Uiso 1 1 calc R . .
C31 C -0.5686(7) 0.2438(5) -0.0473(4) 0.0321(11) Uani 1 1 d U . .
H31A H -0.6520 0.2440 -0.0327 0.039 Uiso 1 1 calc R . .
C32 C -0.4971(6) 0.2269(5) -0.0020(4) 0.0310(11) Uani 1 1 d U . .
H32A H -0.5334 0.2148 0.0435 0.037 Uiso 1 1 calc R . .
C33 C -0.3608(6) 0.3102(5) 0.0789(3) 0.0250(11) Uani 1 1 d U . .
C34 C -0.4083(6) 0.3058(5) 0.1462(3) 0.0255(11) Uani 1 1 d U . .
H34A H -0.4037 0.2442 0.1725 0.031 Uiso 1 1 calc R . .
C35 C -0.4623(6) 0.3869(5) 0.1772(4) 0.0270(11) Uani 1 1 d U . .
H35A H -0.4928 0.3805 0.2236 0.032 Uiso 1 1 calc R . .
C36 C -0.4711(6) 0.4778(5) 0.1390(4) 0.0290(11) Uani 1 1 d U . .
H36A H -0.5069 0.5339 0.1596 0.035 Uiso 1 1 calc R . .
C37 C -0.4285(6) 0.4862(5) 0.0725(4) 0.0272(11) Uani 1 1 d U . .
H37A H -0.4353 0.5481 0.0466 0.033 Uiso 1 1 calc R . .
C38 C -0.3748(6) 0.4042(5) 0.0425(4) 0.0268(11) Uani 1 1 d U . .
H38A H -0.3465 0.4113 -0.0042 0.032 Uiso 1 1 calc R . .
C39 C -0.1559(6) 0.2181(5) 0.0052(3) 0.0284(11) Uani 1 1 d U . .
C40 C -0.0968(6) 0.2980(5) -0.0038(3) 0.0288(11) Uani 1 1 d U . .
H40A H -0.1407 0.3559 0.0120 0.035 Uiso 1 1 calc R . .
C41 C 0.0203(6) 0.2969(5) -0.0341(3) 0.0314(12) Uani 1 1 d U . .
H41A H 0.0563 0.3528 -0.0378 0.038 Uiso 1 1 calc R . .
C42 C 0.0873(7) 0.2144(5) -0.0594(4) 0.0340(12) Uani 1 1 d U . .
H42A H 0.1685 0.2137 -0.0813 0.041 Uiso 1 1 calc R . .
C43 C 0.0335(6) 0.1336(5) -0.0520(4) 0.0334(12) Uani 1 1 d U . .
H43A H 0.0779 0.0764 -0.0687 0.040 Uiso 1 1 calc R . .
C44 C -0.0849(6) 0.1358(5) -0.0204(3) 0.0310(12) Uani 1 1 d U . .
H44A H -0.1198 0.0792 -0.0158 0.037 Uiso 1 1 calc R . .
C45 C -0.2919(10) 0.7841(7) 0.4175(5) 0.0619(16) Uani 1 1 d U . .
C46 C -0.3005(10) 0.7897(7) 0.4825(5) 0.0709(17) Uani 1 1 d U . .
H46A H -0.2915 0.7309 0.5117 0.085 Uiso 1 1 calc R . .
C47 C -0.3220(11) 0.8782(7) 0.5089(5) 0.0776(17) Uani 1 1 d U . .
H47A H -0.3185 0.8790 0.5534 0.093 Uiso 1 1 calc R . .
C48 C -0.3482(11) 0.9634(8) 0.4682(5) 0.0769(17) Uani 1 1 d U . .
H48A H -0.3727 1.0230 0.4858 0.092 Uiso 1 1 calc R . .
C49 C -0.3387(10) 0.9613(7) 0.4036(5) 0.0701(17) Uani 1 1 d U . .
H49A H -0.3510 1.0201 0.3750 0.084 Uiso 1 1 calc R . .
C50 C -0.3110(9) 0.8736(7) 0.3784(5) 0.0643(16) Uani 1 1 d U . .
H50A H -0.3047 0.8744 0.3325 0.077 Uiso 1 1 calc R . .
C51 C -0.2408(8) 0.5880(6) 0.4406(4) 0.0459(14) Uani 1 1 d U . .
C52 C -0.1381(8) 0.5255(7) 0.4473(4) 0.0559(15) Uani 1 1 d U . .
H52A H -0.0653 0.5399 0.4190 0.067 Uiso 1 1 calc R . .
C53 C -0.1348(9) 0.4417(7) 0.4939(4) 0.0612(16) Uani 1 1 d U . .
H53A H -0.0615 0.4003 0.4961 0.073 Uiso 1 1 calc R . .
C54 C -0.2389(8) 0.4198(7) 0.5364(4) 0.0569(15) Uani 1 1 d U . .
H54A H -0.2381 0.3643 0.5689 0.068 Uiso 1 1 calc R . .
C55 C -0.3429(8) 0.4794(6) 0.5309(4) 0.0486(14) Uani 1 1 d U . .
H55A H -0.4153 0.4647 0.5595 0.058 Uiso 1 1 calc R . .
C56 C -0.3444(8) 0.5600(6) 0.4846(4) 0.0440(14) Uani 1 1 d U . .
H56A H -0.4188 0.5992 0.4820 0.053 Uiso 1 1 calc R . .
C57 C -0.3511(8) 0.6651(7) 0.3472(4) 0.0492(14) Uani 1 1 d U . .
C58 C -0.4650(8) 0.7217(7) 0.3500(4) 0.0519(14) Uani 1 1 d U . .
H58A H -0.4837 0.7785 0.3709 0.062 Uiso 1 1 calc R . .
C59 C -0.5512(8) 0.6968(7) 0.3228(4) 0.0548(14) Uani 1 1 d U . .
H59A H -0.6259 0.7377 0.3245 0.066 Uiso 1 1 calc R . .
C60 C -0.5288(8) 0.6147(7) 0.2940(4) 0.0548(14) Uani 1 1 d U . .
H60A H -0.5886 0.5973 0.2771 0.066 Uiso 1 1 calc R . .
C61 C -0.4184(8) 0.5564(7) 0.2895(4) 0.0556(14) Uani 1 1 d U . .
H61A H -0.4018 0.4987 0.2696 0.067 Uiso 1 1 calc R . .
C62 C -0.3328(8) 0.5840(7) 0.3148(4) 0.0533(14) Uani 1 1 d U . .
H62A H -0.2565 0.5450 0.3096 0.064 Uiso 1 1 calc R . .
C63 C -0.1239(7) 0.6983(6) 0.3332(4) 0.0386(12) Uani 1 1 d U . .
C64 C -0.1079(7) 0.7153(6) 0.2643(4) 0.0401(13) Uani 1 1 d U . .
H64A H -0.1713 0.7104 0.2449 0.048 Uiso 1 1 calc R . .
C65 C -0.0020(7) 0.7393(6) 0.2233(4) 0.0431(13) Uani 1 1 d U . .
H65A H 0.0054 0.7497 0.1767 0.052 Uiso 1 1 calc R . .
C66 C 0.0904(8) 0.7479(6) 0.2486(4) 0.0442(13) Uani 1 1 d U . .
H66A H 0.1616 0.7657 0.2202 0.053 Uiso 1 1 calc R . .
C67 C 0.0801(8) 0.7307(6) 0.3150(4) 0.0448(13) Uani 1 1 d U . .
H67A H 0.1457 0.7346 0.3328 0.054 Uiso 1 1 calc R . .
C68 C -0.0252(7) 0.7073(6) 0.3576(4) 0.0425(13) Uani 1 1 d U . .
H68A H -0.0304 0.6973 0.4040 0.051 Uiso 1 1 calc R . .
O1W O -0.078(4) -0.122(3) 0.499(2) 0.20(2) Uiso 0.357(18) 1 d P A 1
O1W' O -0.0475(11) -0.0665(9) 0.3585(6) 0.096(6) Uiso 0.643(18) 1 d P A 2
O2W O -0.064(3) 0.1904(11) 0.4247(11) 0.369(15) Uani 1 1 d . . .

loop_
_atom_site_aniso_label
_atom_site_aniso_U_11
_atom_site_aniso_U_22
_atom_site_aniso_U_33
_atom_site_aniso_U_23
_atom_site_aniso_U_13
_atom_site_aniso_U_12
Ni1 0.0310(6) 0.0359(6) 0.0420(7) -0.0105(5) -0.0056(5) -0.0103(5)
Ni2 0.0623(9) 0.0317(7) 0.0691(9) -0.0042(6) -0.0227(7) -0.0071(6)
B1 0.033(5) 0.043(6) 0.030(5) -0.001(4) -0.015(4) -0.002(4)
B2 0.022(4) 0.020(4) 0.026(5) -0.011(3) 0.000(3) 0.002(3)
N1 0.063(5) 0.022(4) 0.061(5) -0.001(3) -0.026(4) 0.009(3)
N2 0.045(4) 0.022(4) 0.057(5) -0.004(3) -0.025(4) -0.007(3)
N3 0.033(4) 0.034(4) 0.040(4) -0.009(3) -0.007(3) -0.001(3)
N4 0.026(3) 0.029(4) 0.029(4) -0.005(3) -0.011(3) -0.001(3)
N5 0.045(5) 0.068(6) 0.088(6) -0.029(5) -0.026(4) -0.008(4)
N6 0.032(4) 0.069(6) 0.076(6) -0.008(4) -0.023(4) -0.014(4)
O1 0.051(4) 0.031(3) 0.043(3) -0.007(3) -0.017(3) -0.011(3)
O2 0.033(3) 0.024(3) 0.042(3) -0.003(2) -0.021(2) -0.016(2)
O3 0.029(3) 0.050(4) 0.065(4) -0.026(3) -0.015(3) -0.002(3)
O4 0.100(6) 0.061(5) 0.110(6) -0.003(4) 0.002(5) -0.024(5)
O5 0.090(6) 0.118(7) 0.090(6) 0.018(5) 0.005(5) -0.047(6)
C1 0.067(3) 0.036(3) 0.038(3) -0.001(2) -0.019(2) -0.001(2)
C2 0.066(3) 0.036(3) 0.035(3) -0.003(2) -0.018(2) -0.003(2)
C3 0.063(3) 0.032(2) 0.034(2) -0.0041(19) -0.015(2) -0.003(2)
C4 0.064(3) 0.029(2) 0.034(2) -0.002(2) -0.014(2) -0.002(2)
C5 0.066(3) 0.030(2) 0.036(2) -0.0021(19) -0.016(2) 0.000(2)
C6 0.066(3) 0.033(3) 0.038(3) 0.000(2) -0.017(2) 0.001(2)
C7 0.072(4) 0.052(4) 0.060(5) -0.007(4) -0.029(4) 0.002(4)
C8 0.067(3) 0.031(3) 0.039(3) -0.005(2) -0.017(3) 0.002(3)
C9 0.102(7) 0.031(5) 0.077(6) 0.005(4) -0.035(5) -0.003(4)
C10 0.112(7) 0.037(5) 0.086(6) 0.002(4) -0.040(5) 0.005(5)
C11 0.073(5) 0.042(4) 0.071(5) -0.028(4) -0.033(4) 0.016(4)
C12 0.076(5) 0.045(4) 0.073(5) -0.026(4) -0.032(4) 0.018(4)
C13 0.135(10) 0.046(6) 0.054(7) 0.002(5) -0.033(7) -0.021(7)
C14 0.074(7) 0.057(7) 0.090(8) -0.008(6) -0.026(6) -0.034(6)
C15 0.061(3) 0.033(3) 0.034(3) -0.008(3) -0.014(3) -0.005(2)
C16 0.030(3) 0.024(3) 0.041(3) -0.008(3) -0.011(3) -0.004(3)
C17 0.030(3) 0.023(3) 0.041(3) -0.007(3) -0.009(3) -0.004(3)
C18 0.034(5) 0.023(4) 0.039(5) -0.006(3) -0.008(4) -0.009(3)
C19 0.039(5) 0.037(5) 0.043(5) -0.004(4) -0.022(4) -0.009(4)
C20 0.027(5) 0.060(6) 0.048(6) -0.022(5) -0.004(4) -0.013(4)
C21 0.039(3) 0.018(2) 0.037(3) -0.004(2) -0.003(2) 0.001(2)
C22 0.045(3) 0.019(2) 0.042(3) -0.007(2) -0.003(2) 0.000(2)
C23 0.049(3) 0.020(2) 0.047(3) -0.005(2) 0.000(2) -0.001(2)
C24 0.050(3) 0.022(2) 0.046(3) 0.000(2) 0.001(2) 0.003(2)
C25 0.047(3) 0.025(2) 0.042(3) 0.000(2) -0.004(2) 0.005(2)
C26 0.042(3) 0.023(2) 0.040(3) -0.002(2) -0.005(2) 0.003(2)
C27 0.035(2) 0.017(2) 0.034(2) -0.006(2) -0.008(2) -0.006(2)
C28 0.035(2) 0.018(2) 0.032(2) -0.004(2) -0.0102(19) -0.005(2)
C29 0.038(2) 0.021(2) 0.032(2) -0.002(2) -0.011(2) -0.002(2)
C30 0.038(2) 0.021(2) 0.036(2) -0.004(2) -0.014(2) -0.004(2)
C31 0.037(2) 0.023(2) 0.039(2) -0.005(2) -0.011(2) -0.005(2)
C32 0.036(2) 0.021(2) 0.037(2) -0.006(2) -0.008(2) -0.005(2)
C33 0.023(2) 0.023(2) 0.031(2) -0.0035(19) -0.010(2) -0.005(2)
C34 0.023(2) 0.025(2) 0.031(2) -0.0032(19) -0.010(2) -0.006(2)
C35 0.024(2) 0.026(2) 0.033(2) -0.0050(19) -0.009(2) -0.005(2)
C36 0.025(2) 0.026(2) 0.037(2) -0.006(2) -0.008(2) -0.003(2)
C37 0.024(2) 0.022(2) 0.036(2) -0.004(2) -0.009(2) -0.004(2)
C38 0.025(2) 0.023(2) 0.033(2) -0.0033(19) -0.008(2) -0.004(2)
C39 0.029(2) 0.026(2) 0.029(2) -0.005(2) -0.009(2) 0.0026(19)
C40 0.028(2) 0.026(2) 0.032(3) -0.007(2) -0.008(2) 0.0022(19)
C41 0.028(2) 0.030(2) 0.036(3) -0.006(2) -0.009(2) 0.000(2)
C42 0.028(2) 0.033(2) 0.038(3) -0.004(2) -0.008(2) 0.0042(19)
C43 0.031(2) 0.029(2) 0.036(3) -0.005(2) -0.007(2) 0.006(2)
C44 0.031(2) 0.025(2) 0.033(3) -0.004(2) -0.007(2) 0.004(2)
C45 0.101(4) 0.039(3) 0.049(3) -0.005(2) -0.018(3) -0.019(3)
C46 0.117(4) 0.044(3) 0.051(3) -0.008(3) -0.012(3) -0.018(3)
C47 0.125(4) 0.047(3) 0.057(3) -0.011(2) -0.007(3) -0.015(3)
C48 0.120(4) 0.045(3) 0.061(3) -0.010(3) -0.006(3) -0.014(3)
C49 0.108(4) 0.042(3) 0.059(3) -0.006(3) -0.013(3) -0.016(3)
C50 0.102(4) 0.040(3) 0.053(3) -0.004(2) -0.017(3) -0.018(3)
C51 0.048(3) 0.047(3) 0.045(3) 0.005(2) -0.018(2) -0.013(2)
C52 0.052(3) 0.054(3) 0.054(3) 0.014(2) -0.014(3) -0.008(3)
C53 0.058(3) 0.057(3) 0.058(3) 0.016(3) -0.012(3) -0.005(3)
C54 0.058(3) 0.054(3) 0.053(3) 0.012(3) -0.013(3) -0.011(3)
C55 0.052(3) 0.048(3) 0.046(3) 0.005(2) -0.014(3) -0.016(2)
C56 0.047(3) 0.046(3) 0.044(3) 0.002(2) -0.018(2) -0.016(2)
C57 0.052(3) 0.055(3) 0.047(3) 0.000(2) -0.021(3) -0.020(3)
C58 0.054(3) 0.055(3) 0.053(3) 0.002(3) -0.023(3) -0.018(3)
C59 0.055(3) 0.059(3) 0.056(3) 0.004(3) -0.025(3) -0.020(3)
C60 0.058(3) 0.064(3) 0.052(3) 0.000(3) -0.025(3) -0.024(3)
C61 0.060(3) 0.065(3) 0.052(3) -0.006(3) -0.022(3) -0.023(3)
C62 0.056(3) 0.061(3) 0.051(3) -0.005(2) -0.021(3) -0.019(3)
C63 0.043(3) 0.038(3) 0.035(2) -0.002(2) -0.012(2) -0.005(2)
C64 0.046(3) 0.038(3) 0.035(3) -0.002(2) -0.010(2) -0.005(2)
C65 0.048(3) 0.039(3) 0.037(3) 0.000(2) -0.007(2) -0.003(2)
C66 0.045(3) 0.039(3) 0.043(3) 0.001(2) -0.006(2) -0.004(2)
C67 0.044(3) 0.044(3) 0.044(3) 0.002(2) -0.011(2) -0.006(2)
C68 0.043(3) 0.044(3) 0.040(3) 0.000(2) -0.013(2) -0.007(2)
O2W 0.69(5) 0.095(12) 0.33(2) 0.019(13) -0.17(3) -0.039(19)

loop_
_atom_type_symbol
_atom_type_description
_atom_type_scat_dispersion_real
_atom_type_scat_dispersion_imag
_atom_type_scat_source
C C 0.0033 0.0016 'International Tables Vol C Tables 4.2.6.8 and 6.1.1.4'
H H 0.0000 0.0000 'International Tables Vol C Tables 4.2.6.8 and 6.1.1.4'
B B 0.0013 0.0007 'International Tables Vol C Tables 4.2.6.8 and 6.1.1.4'
N N 0.0061 0.0033 'International Tables Vol C Tables 4.2.6.8 and 6.1.1.4'
O O 0.0106 0.0060 'International Tables Vol C Tables 4.2.6.8 and 6.1.1.4'
Ni Ni 0.3393 1.1124 'International Tables Vol C Tables 4.2.6.8 and 6.1.1.4'

loop_
_geom_angle_atom_site_label_1
_geom_angle_atom_site_label_2
_geom_angle_atom_site_label_3
_geom_angle
_geom_angle_site_symmetry_1
_geom_angle_site_symmetry_3
_geom_angle_publ_flag
O1 Ni1 O2 77.95(19) . . ?
O1 Ni1 O3 171.7(2) . . ?
O2 Ni1 O3 99.9(2) . . ?
O1 Ni1 N3 91.4(2) . . ?
O2 Ni1 N3 168.8(2) . . ?
O3 Ni1 N3 91.1(2) . . ?
O1 Ni1 N4 99.7(2) . . ?
O2 Ni1 N4 93.0(2) . . ?
O3 Ni1 N4 88.4(2) . . ?
N3 Ni1 N4 85.4(2) . . ?
O1 Ni1 O5 87.5(3) . . ?
O2 Ni1 O5 89.2(3) . . ?
O3 Ni1 O5 84.5(3) . . ?
N3 Ni1 O5 93.7(3) . . ?
N4 Ni1 O5 172.8(3) . . ?
O1 Ni1 Ni2 39.24(14) . . ?
O2 Ni1 Ni2 38.75(13) . . ?
O3 Ni1 Ni2 137.81(15) . . ?
N3 Ni1 Ni2 130.64(18) . . ?
N4 Ni1 Ni2 99.57(17) . . ?
O5 Ni1 Ni2 86.4(3) . . ?
O2 Ni2 O1 81.5(2) . . ?
O2 Ni2 O4 91.7(3) . . ?
O1 Ni2 O4 104.1(3) . . ?
O2 Ni2 N2 94.9(2) . . ?
O1 Ni2 N2 152.8(2) . . ?
O4 Ni2 N2 103.0(3) . . ?
O2 Ni2 N1 167.1(2) . . ?
O1 Ni2 N1 91.0(3) . . ?
O4 Ni2 N1 100.3(3) . . ?
N2 Ni2 N1 87.0(3) . . ?
O2 Ni2 Ni1 40.96(13) . . ?
O1 Ni2 Ni1 40.61(16) . . ?
O4 Ni2 Ni1 98.9(2) . . ?
N2 Ni2 Ni1 131.10(18) . . ?
N1 Ni2 Ni1 131.1(2) . . ?
C45 B1 C57 112.4(7) . . ?
C45 B1 C51 112.0(7) . . ?
C57 B1 C51 103.9(7) . . ?
C45 B1 C63 103.7(7) . . ?
C57 B1 C63 112.6(7) . . ?
C51 B1 C63 112.5(7) . . ?
C39 B2 C21 107.8(6) . . ?
C39 B2 C27 110.9(6) . . ?
C21 B2 C27 112.3(6) . . ?
C39 B2 C33 112.2(6) . . ?
C21 B2 C33 110.4(6) . . ?
C27 B2 C33 103.3(5) . . ?
C11 N1 C9 111.0(7) . . ?
C11 N1 C8 109.8(7) . . ?
C9 N1 C8 112.6(7) . . ?
C11 N1 Ni2 104.9(5) . . ?
C9 N1 Ni2 112.1(6) . . ?
C8 N1 Ni2 106.0(5) . . ?
C14 N2 C13 110.1(7) . . ?
C14 N2 C12 109.8(7) . . ?
C13 N2 C12 106.0(8) . . ?
C14 N2 Ni2 111.8(6) . . ?
C13 N2 Ni2 115.0(5) . . ?
C12 N2 Ni2 103.7(5) . . ?
C16 N3 C15 112.4(6) . . ?
C16 N3 Ni1 107.8(4) . . ?
C15 N3 Ni1 112.5(5) . . ?
C18 N4 C19 106.5(6) . . ?
C18 N4 C17 111.1(5) . . ?
C19 N4 C17 110.1(5) . . ?
C18 N4 Ni1 112.6(4) . . ?
C19 N4 Ni1 113.8(4) . . ?
C17 N4 Ni1 102.8(4) . . ?
C4 O1 Ni2 130.5(5) . . ?
C4 O1 Ni1 127.7(5) . . ?
Ni2 O1 Ni1 100.2(2) . . ?
Ni2 O2 Ni1 100.3(2) . . ?
C20 O3 Ni1 129.7(6) . . ?
C6 C1 C2 116.3(8) . . ?
C6 C1 C7 123.5(8) . . ?
C2 C1 C7 120.2(8) . . ?
C3 C2 C1 121.6(8) . . ?
C2 C3 C4 120.9(8) . . ?
C2 C3 C15 118.7(7) . . ?
C4 C3 C15 120.3(7) . . ?
O1 C4 C5 121.3(7) . . ?
O1 C4 C3 121.8(8) . . ?
C5 C4 C3 116.8(8) . . ?
C6 C5 C4 120.3(8) . . ?
C6 C5 C8 119.1(8) . . ?
C4 C5 C8 120.5(8) . . ?
C5 C6 C1 123.9(9) . . ?
N1 C8 C5 114.2(7) . . ?
N1 C9 C10 115.7(9) . . ?
C12 C11 N1 113.4(8) . . ?
C11 C12 N2 113.2(8) . . ?
N3 C15 C3 112.9(6) . . ?
N3 C16 C17 109.4(6) . . ?
N4 C17 C16 109.5(6) . . ?
O3 C20 N5 121.4(9) . . ?
O3 C20 N6 119.9(8) . . ?
N5 C20 N6 118.6(8) . . ?
C22 C21 C26 115.2(7) . . ?
C22 C21 B2 124.3(7) . . ?
C26 C21 B2 120.5(6) . . ?
C21 C22 C23 122.6(8) . . ?
C24 C23 C22 119.6(8) . . ?
C25 C24 C23 120.6(8) . . ?
C24 C25 C26 118.4(8) . . ?
C21 C26 C25 123.7(8) . . ?
C32 C27 C28 115.8(7) . . ?
C32 C27 B2 120.4(6) . . ?
C28 C27 B2 123.6(6) . . ?
C29 C28 C27 121.2(7) . . ?
C30 C29 C28 121.6(7) . . ?
C29 C30 C31 118.1(7) . . ?
C32 C31 C30 119.6(7) . . ?
C31 C32 C27 123.6(7) . . ?
C34 C33 C38 115.1(7) . . ?
C34 C33 B2 125.7(6) . . ?
C38 C33 B2 119.1(6) . . ?
C33 C34 C35 123.5(7) . . ?
C34 C35 C36 118.9(7) . . ?
C37 C36 C35 120.2(7) . . ?
C36 C37 C38 120.0(7) . . ?
C37 C38 C33 122.4(7) . . ?
C40 C39 C44 114.6(7) . . ?
C40 C39 B2 126.2(6) . . ?
C44 C39 B2 119.2(6) . . ?
C41 C40 C39 123.5(7) . . ?
C40 C41 C42 120.2(7) . . ?
C43 C42 C41 118.7(7) . . ?
C42 C43 C44 120.0(7) . . ?
C43 C44 C39 122.9(7) . . ?
C46 C45 C50 114.5(9) . . ?
C46 C45 B1 124.4(8) . . ?
C50 C45 B1 120.9(8) . . ?
C45 C46 C47 123.7(10) . . ?
C48 C47 C46 118.2(10) . . ?
C49 C48 C47 119.7(10) . . ?
C48 C49 C50 120.4(10) . . ?
C49 C50 C45 123.1(9) . . ?
C52 C51 C56 113.9(8) . . ?
C52 C51 B1 126.1(8) . . ?
C56 C51 B1 119.8(7) . . ?
C51 C52 C53 123.6(9) . . ?
C54 C53 C52 119.4(9) . . ?
C55 C54 C53 118.8(8) . . ?
C54 C55 C56 120.8(9) . . ?
C55 C56 C51 123.4(8) . . ?
C62 C57 C58 114.1(8) . . ?
C62 C57 B1 121.3(8) . . ?
C58 C57 B1 124.3(8) . . ?
C59 C58 C57 122.2(9) . . ?
C60 C59 C58 120.6(9) . . ?
C59 C60 C61 119.9(9) . . ?
C60 C61 C62 118.6(9) . . ?
C61 C62 C57 124.6(10) . . ?
C64 C63 C68 115.1(7) . . ?
C64 C63 B1 124.1(7) . . ?
C68 C63 B1 120.3(7) . . ?
C65 C64 C63 122.1(8) . . ?
C66 C65 C64 121.1(8) . . ?
C65 C66 C67 119.1(8) . . ?
C66 C67 C68 121.3(8) . . ?
C67 C68 C63 121.3(8) . . ?

loop_
_geom_bond_atom_site_label_1
_geom_bond_atom_site_label_2
_geom_bond_distance
_geom_bond_site_symmetry_2
_geom_bond_publ_flag
Ni1 O1 2.016(5) . ?
Ni1 O2 2.032(4) . ?
Ni1 O3 2.038(6) . ?
Ni1 N3 2.054(6) . ?
Ni1 N4 2.110(6) . ?
Ni1 O5 2.153(7) . ?
Ni1 Ni2 3.0495(18) . ?
Ni2 O2 1.940(5) . ?
Ni2 O1 1.960(5) . ?
Ni2 O4 2.041(7) . ?
Ni2 N2 2.069(7) . ?
Ni2 N1 2.091(7) . ?
B1 C45 1.628(13) . ?
B1 C57 1.635(12) . ?
B1 C51 1.648(12) . ?
B1 C63 1.649(12) . ?
B2 C39 1.644(10) . ?
B2 C21 1.655(10) . ?
B2 C27 1.659(10) . ?
B2 C33 1.674(10) . ?
N1 C11 1.468(10) . ?
N1 C9 1.473(11) . ?
N1 C8 1.485(11) . ?
N2 C14 1.474(10) . ?
N2 C13 1.479(11) . ?
N2 C12 1.483(11) . ?
N3 C16 1.477(9) . ?
N3 C15 1.495(9) . ?
N4 C18 1.472(9) . ?
N4 C19 1.472(8) . ?
N4 C17 1.498(9) . ?
N5 C20 1.315(11) . ?
N6 C20 1.341(11) . ?
O1 C4 1.329(9) . ?
O3 C20 1.255(9) . ?
C1 C6 1.385(11) . ?
C1 C2 1.404(12) . ?
C1 C7 1.524(11) . ?
C2 C3 1.390(11) . ?
C3 C4 1.424(11) . ?
C3 C15 1.533(11) . ?
C4 C5 1.408(11) . ?
C5 C6 1.375(11) . ?
C5 C8 1.518(11) . ?
C9 C10 1.519(13) . ?
C11 C12 1.460(12) . ?
C16 C17 1.501(10) . ?
C21 C22 1.390(10) . ?
C21 C26 1.392(10) . ?
C22 C23 1.394(10) . ?
C23 C24 1.380(11) . ?
C24 C25 1.366(11) . ?
C25 C26 1.403(10) . ?
C27 C32 1.388(10) . ?
C27 C28 1.391(10) . ?
C28 C29 1.390(9) . ?
C29 C30 1.380(10) . ?
C30 C31 1.383(10) . ?
C31 C32 1.380(10) . ?
C33 C34 1.384(9) . ?
C33 C38 1.420(9) . ?
C34 C35 1.391(10) . ?
C35 C36 1.396(9) . ?
C36 C37 1.359(10) . ?
C37 C38 1.391(10) . ?
C39 C40 1.401(10) . ?
C39 C44 1.407(10) . ?
C40 C41 1.364(9) . ?
C41 C42 1.391(10) . ?
C42 C43 1.381(10) . ?
C43 C44 1.382(10) . ?
C45 C46 1.362(12) . ?
C45 C50 1.399(12) . ?
C46 C47 1.417(13) . ?
C47 C48 1.385(14) . ?
C48 C49 1.341(13) . ?
C49 C50 1.389(13) . ?
C51 C52 1.374(12) . ?
C51 C56 1.414(11) . ?
C52 C53 1.405(12) . ?
C53 C54 1.378(12) . ?
C54 C55 1.362(12) . ?
C55 C56 1.367(11) . ?
C57 C62 1.395(12) . ?
C57 C58 1.414(12) . ?
C58 C59 1.401(11) . ?
C59 C60 1.360(13) . ?
C60 C61 1.388(13) . ?
C61 C62 1.390(11) . ?
C63 C64 1.401(10) . ?
C63 C68 1.411(11) . ?
C64 C65 1.392(11) . ?
C65 C66 1.352(11) . ?
C66 C67 1.356(11) . ?
C67 C68 1.397(11) . ?

loop_
_geom_torsion_atom_site_label_1
_geom_torsion_atom_site_label_2
_geom_torsion_atom_site_label_3
_geom_torsion_atom_site_label_4
_geom_torsion
_geom_torsion_site_symmetry_1
_geom_torsion_site_symmetry_2
_geom_torsion_site_symmetry_3
_geom_torsion_site_symmetry_4
_geom_torsion_publ_flag
O1 Ni1 Ni2 O2 -176.5(3) . . . . ?
O3 Ni1 Ni2 O2 15.4(3) . . . . ?
N3 Ni1 Ni2 O2 -175.0(3) . . . . ?
N4 Ni1 Ni2 O2 -82.9(3) . . . . ?
O5 Ni1 Ni2 O2 93.2(3) . . . . ?
O2 Ni1 Ni2 O1 176.5(3) . . . . ?
O3 Ni1 Ni2 O1 -168.1(4) . . . . ?
N3 Ni1 Ni2 O1 1.5(3) . . . . ?
N4 Ni1 Ni2 O1 93.6(3) . . . . ?
O5 Ni1 Ni2 O1 -90.4(3) . . . . ?
O1 Ni1 Ni2 O4 101.2(3) . . . . ?
O2 Ni1 Ni2 O4 -82.3(3) . . . . ?
O3 Ni1 Ni2 O4 -66.9(4) . . . . ?
N3 Ni1 Ni2 O4 102.7(3) . . . . ?
N4 Ni1 Ni2 O4 -165.2(3) . . . . ?
O5 Ni1 Ni2 O4 10.9(3) . . . . ?
O1 Ni1 Ni2 N2 -142.8(4) . . . . ?
O2 Ni1 Ni2 N2 33.7(3) . . . . ?
O3 Ni1 Ni2 N2 49.1(4) . . . . ?
N3 Ni1 Ni2 N2 -141.3(3) . . . . ?
N4 Ni1 Ni2 N2 -49.2(3) . . . . ?
O5 Ni1 Ni2 N2 126.8(3) . . . . ?
O1 Ni1 Ni2 N1 -10.9(4) . . . . ?
O2 Ni1 Ni2 N1 165.6(4) . . . . ?
O3 Ni1 Ni2 N1 -179.0(4) . . . . ?
N3 Ni1 Ni2 N1 -9.4(4) . . . . ?
N4 Ni1 Ni2 N1 82.7(3) . . . . ?
O5 Ni1 Ni2 N1 -101.3(4) . . . . ?
O2 Ni2 N1 C11 -106.0(12) . . . . ?
O1 Ni2 N1 C11 -160.1(6) . . . . ?
O4 Ni2 N1 C11 95.4(6) . . . . ?
N2 Ni2 N1 C11 -7.2(6) . . . . ?
Ni1 Ni2 N1 C11 -153.1(5) . . . . ?
O2 Ni2 N1 C9 133.4(11) . . . . ?
O1 Ni2 N1 C9 79.3(6) . . . . ?
O4 Ni2 N1 C9 -25.2(6) . . . . ?
N2 Ni2 N1 C9 -127.8(6) . . . . ?
Ni1 Ni2 N1 C9 86.4(6) . . . . ?
O2 Ni2 N1 C8 10.2(15) . . . . ?
O1 Ni2 N1 C8 -43.9(5) . . . . ?
O4 Ni2 N1 C8 -148.4(5) . . . . ?
N2 Ni2 N1 C8 109.0(5) . . . . ?
Ni1 Ni2 N1 C8 -36.9(6) . . . . ?
O2 Ni2 N2 C14 -90.6(6) . . . . ?
O1 Ni2 N2 C14 -171.6(6) . . . . ?
O4 Ni2 N2 C14 2.2(6) . . . . ?
N1 Ni2 N2 C14 102.1(6) . . . . ?
Ni1 Ni2 N2 C14 -112.1(5) . . . . ?
O2 Ni2 N2 C13 35.8(7) . . . . ?
O1 Ni2 N2 C13 -45.1(9) . . . . ?
O4 Ni2 N2 C13 128.7(7) . . . . ?
N1 Ni2 N2 C13 -131.4(7) . . . . ?
Ni1 Ni2 N2 C13 14.4(7) . . . . ?
O2 Ni2 N2 C12 151.1(5) . . . . ?
O1 Ni2 N2 C12 70.1(8) . . . . ?
O4 Ni2 N2 C12 -116.0(6) . . . . ?
N1 Ni2 N2 C12 -16.1(6) . . . . ?
Ni1 Ni2 N2 C12 129.7(5) . . . . ?
O1 Ni1 N3 C16 91.7(5) . . . . ?
O2 Ni1 N3 C16 74.4(13) . . . . ?
O3 Ni1 N3 C16 -96.2(5) . . . . ?
N4 Ni1 N3 C16 -7.9(4) . . . . ?
O5 Ni1 N3 C16 179.2(5) . . . . ?
Ni2 Ni1 N3 C16 90.7(5) . . . . ?
O1 Ni1 N3 C15 -32.8(5) . . . . ?
O2 Ni1 N3 C15 -50.0(14) . . . . ?
O3 Ni1 N3 C15 139.3(5) . . . . ?
N4 Ni1 N3 C15 -132.4(5) . . . . ?
O5 Ni1 N3 C15 54.8(6) . . . . ?
Ni2 Ni1 N3 C15 -33.7(6) . . . . ?
O1 Ni1 N4 C18 8.6(5) . . . . ?
O2 Ni1 N4 C18 -69.7(4) . . . . ?
O3 Ni1 N4 C18 -169.5(4) . . . . ?
N3 Ni1 N4 C18 99.3(5) . . . . ?
O5 Ni1 N4 C18 -178(2) . . . . ?
Ni2 Ni1 N4 C18 -31.2(4) . . . . ?
O1 Ni1 N4 C19 130.0(5) . . . . ?
O2 Ni1 N4 C19 51.7(5) . . . . ?
O3 Ni1 N4 C19 -48.2(5) . . . . ?
N3 Ni1 N4 C19 -139.4(5) . . . . ?
O5 Ni1 N4 C19 -56(2) . . . . ?
Ni2 Ni1 N4 C19 90.2(5) . . . . ?
O1 Ni1 N4 C17 -111.0(4) . . . . ?
O2 Ni1 N4 C17 170.7(4) . . . . ?
O3 Ni1 N4 C17 70.9(4) . . . . ?
N3 Ni1 N4 C17 -20.4(4) . . . . ?
O5 Ni1 N4 C17 63(2) . . . . ?
Ni2 Ni1 N4 C17 -150.8(4) . . . . ?
O2 Ni2 O1 C4 -163.8(7) . . . . ?
O4 Ni2 O1 C4 106.5(7) . . . . ?
N2 Ni2 O1 C4 -79.7(8) . . . . ?
N1 Ni2 O1 C4 5.6(7) . . . . ?
Ni1 Ni2 O1 C4 -166.2(8) . . . . ?
O2 Ni2 O1 Ni1 2.3(2) . . . . ?
O4 Ni2 O1 Ni1 -87.3(3) . . . . ?
N2 Ni2 O1 Ni1 86.5(5) . . . . ?
N1 Ni2 O1 Ni1 171.8(3) . . . . ?
O2 Ni1 O1 C4 164.5(7) . . . . ?
O3 Ni1 O1 C4 -119.6(15) . . . . ?
N3 Ni1 O1 C4 -12.2(7) . . . . ?
N4 Ni1 O1 C4 73.4(7) . . . . ?
O5 Ni1 O1 C4 -105.8(7) . . . . ?
Ni2 Ni1 O1 C4 166.7(8) . . . . ?
O2 Ni1 O1 Ni2 -2.2(2) . . . . ?
O3 Ni1 O1 Ni2 73.7(15) . . . . ?
N3 Ni1 O1 Ni2 -178.9(3) . . . . ?
N4 Ni1 O1 Ni2 -93.3(2) . . . . ?
O5 Ni1 O1 Ni2 87.5(3) . . . . ?
O1 Ni2 O2 Ni1 -2.3(2) . . . . ?
O4 Ni2 O2 Ni1 101.6(3) . . . . ?
N2 Ni2 O2 Ni1 -155.2(2) . . . . ?
N1 Ni2 O2 Ni1 -57.3(12) . . . . ?
O1 Ni1 O2 Ni2 2.3(2) . . . . ?
O3 Ni1 O2 Ni2 -169.6(2) . . . . ?
N3 Ni1 O2 Ni2 19.9(12) . . . . ?
N4 Ni1 O2 Ni2 101.5(2) . . . . ?
O5 Ni1 O2 Ni2 -85.3(3) . . . . ?
O1 Ni1 O3 C20 -70.3(18) . . . . ?
O2 Ni1 O3 C20 4.1(7) . . . . ?
N3 Ni1 O3 C20 -177.7(7) . . . . ?
N4 Ni1 O3 C20 96.9(7) . . . . ?
O5 Ni1 O3 C20 -84.1(7) . . . . ?
Ni2 Ni1 O3 C20 -5.6(8) . . . . ?
C6 C1 C2 C3 1.3(12) . . . . ?
C7 C1 C2 C3 179.2(8) . . . . ?
C1 C2 C3 C4 1.6(12) . . . . ?
C1 C2 C3 C15 178.8(7) . . . . ?
Ni2 O1 C4 C5 15.6(11) . . . . ?
Ni1 O1 C4 C5 -147.1(6) . . . . ?
Ni2 O1 C4 C3 -168.2(6) . . . . ?
Ni1 O1 C4 C3 29.1(11) . . . . ?
C2 C3 C4 O1 179.3(7) . . . . ?
C15 C3 C4 O1 2.2(12) . . . . ?
C2 C3 C4 C5 -4.4(12) . . . . ?
C15 C3 C4 C5 178.5(7) . . . . ?
O1 C4 C5 C6 -179.3(7) . . . . ?
C3 C4 C5 C6 4.4(12) . . . . ?
O1 C4 C5 C8 2.5(12) . . . . ?
C3 C4 C5 C8 -173.8(7) . . . . ?
C4 C5 C6 C1 -1.6(13) . . . . ?
C8 C5 C6 C1 176.6(8) . . . . ?
C2 C1 C6 C5 -1.3(12) . . . . ?
C7 C1 C6 C5 -179.1(8) . . . . ?
C11 N1 C8 C5 -176.3(7) . . . . ?
C9 N1 C8 C5 -52.1(9) . . . . ?
Ni2 N1 C8 C5 70.9(7) . . . . ?
C6 C5 C8 N1 129.7(8) . . . . ?
C4 C5 C8 N1 -52.1(10) . . . . ?
C11 N1 C9 C10 66.2(11) . . . . ?
C8 N1 C9 C10 -57.4(10) . . . . ?
Ni2 N1 C9 C10 -176.8(7) . . . . ?
C9 N1 C11 C12 152.4(9) . . . . ?
C8 N1 C11 C12 -82.4(10) . . . . ?
Ni2 N1 C11 C12 31.1(10) . . . . ?
N1 C11 C12 N2 -49.7(12) . . . . ?
C14 N2 C12 C11 -81.1(10) . . . . ?
C13 N2 C12 C11 160.1(8) . . . . ?
Ni2 N2 C12 C11 38.6(9) . . . . ?
C16 N3 C15 C3 -56.7(8) . . . . ?
Ni1 N3 C15 C3 65.1(7) . . . . ?
C2 C3 C15 N3 129.9(8) . . . . ?
C4 C3 C15 N3 -52.9(10) . . . . ?
C15 N3 C16 C17 160.1(6) . . . . ?
Ni1 N3 C16 C17 35.6(6) . . . . ?
C18 N4 C17 C16 -75.0(7) . . . . ?
C19 N4 C17 C16 167.2(6) . . . . ?
Ni1 N4 C17 C16 45.7(6) . . . . ?
N3 C16 C17 N4 -56.6(7) . . . . ?
Ni1 O3 C20 N5 4.9(12) . . . . ?
Ni1 O3 C20 N6 -172.1(6) . . . . ?
C39 B2 C21 C22 -117.8(8) . . . . ?
C27 B2 C21 C22 4.6(10) . . . . ?
C33 B2 C21 C22 119.3(8) . . . . ?
C39 B2 C21 C26 60.4(9) . . . . ?
C27 B2 C21 C26 -177.2(6) . . . . ?
C33 B2 C21 C26 -62.4(9) . . . . ?
C26 C21 C22 C23 1.9(11) . . . . ?
B2 C21 C22 C23 -179.7(7) . . . . ?
C21 C22 C23 C24 -0.1(12) . . . . ?
C22 C23 C24 C25 -2.3(12) . . . . ?
C23 C24 C25 C26 2.7(12) . . . . ?
C22 C21 C26 C25 -1.4(11) . . . . ?
B2 C21 C26 C25 -179.9(7) . . . . ?
C24 C25 C26 C21 -0.8(12) . . . . ?
C39 B2 C27 C32 -179.4(6) . . . . ?
C21 B2 C27 C32 60.0(8) . . . . ?
C33 B2 C27 C32 -59.0(8) . . . . ?
C39 B2 C27 C28 -4.2(9) . . . . ?
C21 B2 C27 C28 -124.8(7) . . . . ?
C33 B2 C27 C28 116.2(7) . . . . ?
C32 C27 C28 C29 0.2(10) . . . . ?
B2 C27 C28 C29 -175.2(6) . . . . ?
C27 C28 C29 C30 1.0(10) . . . . ?
C28 C29 C30 C31 -1.2(10) . . . . ?
C29 C30 C31 C32 0.3(10) . . . . ?
C30 C31 C32 C27 0.8(11) . . . . ?
C28 C27 C32 C31 -1.1(10) . . . . ?
B2 C27 C32 C31 174.5(6) . . . . ?
C39 B2 C33 C34 -116.2(7) . . . . ?
C21 B2 C33 C34 4.1(9) . . . . ?
C27 B2 C33 C34 124.3(7) . . . . ?
C39 B2 C33 C38 67.6(8) . . . . ?
C21 B2 C33 C38 -172.1(6) . . . . ?
C27 B2 C33 C38 -51.9(8) . . . . ?
C38 C33 C34 C35 -2.2(10) . . . . ?
B2 C33 C34 C35 -178.5(6) . . . . ?
C33 C34 C35 C36 0.8(10) . . . . ?
C34 C35 C36 C37 0.8(10) . . . . ?
C35 C36 C37 C38 -0.7(10) . . . . ?
C36 C37 C38 C33 -0.9(10) . . . . ?
C34 C33 C38 C37 2.2(10) . . . . ?
B2 C33 C38 C37 178.8(6) . . . . ?
C21 B2 C39 C40 -136.3(7) . . . . ?
C27 B2 C39 C40 100.4(8) . . . . ?
C33 B2 C39 C40 -14.6(10) . . . . ?
C21 B2 C39 C44 47.2(8) . . . . ?
C27 B2 C39 C44 -76.1(8) . . . . ?
C33 B2 C39 C44 168.9(6) . . . . ?
C44 C39 C40 C41 -0.8(10) . . . . ?
B2 C39 C40 C41 -177.5(7) . . . . ?
C39 C40 C41 C42 1.6(11) . . . . ?
C40 C41 C42 C43 -1.3(11) . . . . ?
C41 C42 C43 C44 0.4(11) . . . . ?
C42 C43 C44 C39 0.3(11) . . . . ?
C40 C39 C44 C43 -0.1(10) . . . . ?
B2 C39 C44 C43 176.8(6) . . . . ?
C57 B1 C45 C46 124.2(11) . . . . ?
C51 B1 C45 C46 7.7(13) . . . . ?
C63 B1 C45 C46 -113.9(10) . . . . ?
C57 B1 C45 C50 -61.0(12) . . . . ?
C51 B1 C45 C50 -177.5(9) . . . . ?
C63 B1 C45 C50 60.9(11) . . . . ?
C50 C45 C46 C47 -2.5(17) . . . . ?
B1 C45 C46 C47 172.6(10) . . . . ?
C45 C46 C47 C48 7.1(18) . . . . ?
C46 C47 C48 C49 -7.9(18) . . . . ?
C47 C48 C49 C50 4.5(18) . . . . ?
C48 C49 C50 C45 0.2(18) . . . . ?
C46 C45 C50 C49 -1.2(17) . . . . ?
B1 C45 C50 C49 -176.5(9) . . . . ?
C45 B1 C51 C52 -114.9(10) . . . . ?
C57 B1 C51 C52 123.6(10) . . . . ?
C63 B1 C51 C52 1.5(12) . . . . ?
C45 B1 C51 C56 69.5(10) . . . . ?
C57 B1 C51 C56 -52.1(10) . . . . ?
C63 B1 C51 C56 -174.2(7) . . . . ?
C56 C51 C52 C53 -0.5(14) . . . . ?
B1 C51 C52 C53 -176.4(9) . . . . ?
C51 C52 C53 C54 -0.9(15) . . . . ?
C52 C53 C54 C55 1.5(15) . . . . ?
C53 C54 C55 C56 -0.7(14) . . . . ?
C54 C55 C56 C51 -0.8(14) . . . . ?
C52 C51 C56 C55 1.4(13) . . . . ?
B1 C51 C56 C55 177.5(8) . . . . ?
C45 B1 C57 C62 178.9(8) . . . . ?
C51 B1 C57 C62 -59.8(10) . . . . ?
C63 B1 C57 C62 62.2(10) . . . . ?
C45 B1 C57 C58 -7.6(12) . . . . ?
C51 B1 C57 C58 113.7(9) . . . . ?
C63 B1 C57 C58 -124.3(9) . . . . ?
C62 C57 C58 C59 0.6(13) . . . . ?
B1 C57 C58 C59 -173.3(8) . . . . ?
C57 C58 C59 C60 1.8(14) . . . . ?
C58 C59 C60 C61 -2.1(14) . . . . ?
C59 C60 C61 C62 -0.1(14) . . . . ?
C60 C61 C62 C57 2.7(14) . . . . ?
C58 C57 C62 C61 -2.9(13) . . . . ?
B1 C57 C62 C61 171.2(8) . . . . ?
C45 B1 C63 C64 -107.6(9) . . . . ?
C57 B1 C63 C64 14.2(11) . . . . ?
C51 B1 C63 C64 131.2(8) . . . . ?
C45 B1 C63 C68 63.5(9) . . . . ?
C57 B1 C63 C68 -174.7(8) . . . . ?
C51 B1 C63 C68 -57.7(10) . . . . ?
C68 C63 C64 C65 0.0(12) . . . . ?
B1 C63 C64 C65 171.5(8) . . . . ?
C63 C64 C65 C66 -0.5(13) . . . . ?
C64 C65 C66 C67 1.5(13) . . . . ?
C65 C66 C67 C68 -2.0(13) . . . . ?
C66 C67 C68 C63 1.6(13) . . . . ?
C64 C63 C68 C67 -0.6(12) . . . . ?
B1 C63 C68 C67 -172.4(8) . . . . ?
